data_1514738
loop_
_publ_author_name
'Armstrong, David R.'
'Baillie, Sharon E.'
'Blair, Victoria L.'
'Chabloz, Nicolas G.'
'Diez, Josefina'
'Garcia-Alvarez, Joaquin'
'Kennedy, Alan R.'
'Robertson, Stuart D.'
'Hevia, Eva'

_publ_section_title
;
 Alkali-metal-mediated zincation (AMMZn) meets N-heterocyclic carbene
 (NHC) chemistry: Zn--H exchange reactions and structural authentication
 of a dinuclear Au(i) complex with a NHC anion
;
_journal_issue 11
_journal_name_full 'Chemical Science'
_journal_page_first 4259
_journal_paper_doi 10.1039/c3sc52101j
_journal_volume 4
_journal_year 2013
_chemical_formula_sum 'C47 H77 N2 Na O3 Zn'
_chemical_formula_weight 806.47
_chemical_name_systematic
;
?
;
_space_group_IT_number 19
_symmetry_cell_setting orthorhombic
_symmetry_space_group_name_Hall 'P 2ac 2ab'
_symmetry_space_group_name_H-M 'P 21 21 21'
_atom_sites_solution_hydrogens geom
_atom_sites_solution_primary direct
_atom_sites_solution_secondary difmap
_audit_creation_method SHELXL-97
_cell_angle_alpha 90.00
_cell_angle_beta 90.00
_cell_angle_gamma 90.00
_cell_formula_units_Z 4
_cell_length_a 11.9480(6)
_cell_length_b 15.8780(8)
_cell_length_c 24.9404(11)
_cell_measurement_reflns_used 8572
_cell_measurement_temperature 123(2)
_cell_measurement_theta_max 28.8594
_cell_measurement_theta_min 3.0356
_cell_volume 4731.5(4)
_computing_structure_refinement 'SHELXL-97 (Sheldrick, 2008)'
_diffrn_ambient_temperature 123(2)
_diffrn_measured_fraction_theta_full 0.994
_diffrn_measured_fraction_theta_max 0.974
_diffrn_measurement_device_type 'OD Xcalibur, Eos'
_diffrn_measurement_method 'omega scans'
_diffrn_radiation_monochromator graphite
_diffrn_radiation_source 'fine-focus sealed tube'
_diffrn_radiation_type MoK\a
_diffrn_radiation_wavelength 0.71073
_diffrn_reflns_av_R_equivalents 0.0552
_diffrn_reflns_av_sigmaI/netI 0.0883
_diffrn_reflns_limit_h_max 15
_diffrn_reflns_limit_h_min -14
_diffrn_reflns_limit_k_max 18
_diffrn_reflns_limit_k_min -20
_diffrn_reflns_limit_l_max 32
_diffrn_reflns_limit_l_min -32
_diffrn_reflns_number 30717
_diffrn_reflns_theta_full 27.00
_diffrn_reflns_theta_max 28.00
_diffrn_reflns_theta_min 3.04
_exptl_absorpt_coefficient_mu 0.567
_exptl_absorpt_correction_T_max 1.00000
_exptl_absorpt_correction_T_min 0.67848
_exptl_absorpt_correction_type multi-scan
_exptl_absorpt_process_details
;
CrysAlisPro, Oxford Diffraction Ltd.,
Version 1.171.34.40 (release 27-08-2010 CrysAlis171 .NET)
(compiled Aug 27 2010,11:50:40)
Empirical absorption correction using spherical harmonics,
implemented in SCALE3 ABSPACK scaling algorithm.
;
_exptl_crystal_colour colourless
_exptl_crystal_density_diffrn 1.132
_exptl_crystal_density_method 'not measured'
_exptl_crystal_description block
_exptl_crystal_F_000 1752
_exptl_crystal_size_max 0.2
_exptl_crystal_size_mid 0.18
_exptl_crystal_size_min 0.13
_refine_diff_density_max 0.423
_refine_diff_density_min -0.385
_refine_diff_density_rms 0.058
_refine_ls_abs_structure_details 'Flack H D (1983), Acta Cryst. A39, 876-881'
_refine_ls_abs_structure_Flack 0.143(11)
_refine_ls_extinction_method none
_refine_ls_goodness_of_fit_ref 1.011
_refine_ls_hydrogen_treatment mixed
_refine_ls_matrix_type full
_refine_ls_number_parameters 493
_refine_ls_number_reflns 10854
_refine_ls_number_restraints 7
_refine_ls_restrained_S_all 1.014
_refine_ls_R_factor_all 0.0928
_refine_ls_R_factor_gt 0.0557
_refine_ls_shift/su_max 0.002
_refine_ls_shift/su_mean 0.000
_refine_ls_structure_factor_coef Fsqd
_refine_ls_weighting_details 'calc w=1/[\s^2^(Fo^2^)+(0.0310P)^2^+1.8399P] where P=(Fo^2^+2Fc^2^)/3'
_refine_ls_weighting_scheme calc
_refine_ls_wR_factor_gt 0.0895
_refine_ls_wR_factor_ref 0.1010
_reflns_number_gt 7909
_reflns_number_total 10854
_reflns_threshold_expression I>2\s(I)
_cod_data_source_file c3sc52101j.txt
_cod_data_source_block vb15
_cod_original_sg_symbol_H-M P212121
_cod_database_code 1514738

loop_
_symmetry_equiv_pos_as_xyz
'x, y, z'
'-x+1/2, -y, z+1/2'
'x+1/2, -y+1/2, -z'
'-x, y+1/2, -z+1/2'

loop_
_atom_site_label
_atom_site_type_symbol
_atom_site_fract_x
_atom_site_fract_y
_atom_site_fract_z
_atom_site_U_iso_or_equiv
_atom_site_adp_type
_atom_site_occupancy
_atom_site_symmetry_multiplicity
_atom_site_calc_flag
_atom_site_refinement_flags
_atom_site_disorder_assembly
_atom_site_disorder_group
Zn1 Zn 0.35903(3) 1.00978(2) -0.039365(14) 0.02458(9) Uani 1 1 d . . .
Na1 Na 0.71210(11) 1.03879(9) 0.16128(5) 0.0370(3) Uani 1 1 d . . .
O1 O 0.8096(2) 0.91045(17) 0.16689(11) 0.0537(8) Uani 1 1 d . C .
O2 O 0.6965(2) 1.07664(19) 0.25038(10) 0.0524(8) Uani 1 1 d . A .
O3 O 0.8800(2) 1.10977(15) 0.15395(11) 0.0480(7) Uani 1 1 d . D .
N1 N 0.4379(2) 1.10294(15) 0.11524(9) 0.0199(6) Uani 1 1 d . . .
N2 N 0.5312(2) 1.04500(14) 0.05344(9) 0.0194(6) Uani 1 1 d . . .
C1 C 0.5407(3) 1.06898(18) 0.10637(12) 0.0207(7) Uani 1 1 d . . .
C3 C 0.3694(3) 1.09697(18) 0.06973(11) 0.0205(7) Uani 1 1 d . C .
C2 C 0.4255(2) 1.06014(18) 0.02968(12) 0.0208(7) Uani 1 1 d . C .
C4 C 0.3968(2) 1.1285(2) 0.16710(12) 0.0222(7) Uani 1 1 d . . .
C5 C 0.3978(3) 1.2143(2) 0.17997(12) 0.0262(8) Uani 1 1 d . . .
C6 C 0.3575(3) 1.2370(2) 0.23039(12) 0.0326(8) Uani 1 1 d . . .
H6 H 0.3592 1.2944 0.2411 0.039 Uiso 1 1 calc R . .
C7 C 0.3152(3) 1.1770(3) 0.26497(14) 0.0422(10) Uani 1 1 d . . .
H7 H 0.2874 1.1936 0.2991 0.051 Uiso 1 1 calc R C .
C8 C 0.3128(3) 1.0935(2) 0.25052(13) 0.0380(9) Uani 1 1 d . . .
H8 H 0.2824 1.0532 0.2747 0.046 Uiso 1 1 calc R . .
C9 C 0.3541(3) 1.06677(19) 0.20127(12) 0.0275(7) Uani 1 1 d . . .
C10 C 0.4472(3) 1.2784(2) 0.14164(13) 0.0337(8) Uani 1 1 d . . .
H10 H 0.4333 1.2575 0.1044 0.040 Uiso 1 1 calc R . .
C11 C 0.3933(4) 1.3657(2) 0.14594(15) 0.0487(11) Uani 1 1 d . . .
H11A H 0.4112 1.3905 0.1809 0.073 Uiso 1 1 calc R C .
H11B H 0.3119 1.3604 0.1423 0.073 Uiso 1 1 calc R . .
H11C H 0.4222 1.4020 0.1174 0.073 Uiso 1 1 calc R . .
C12 C 0.5734(3) 1.2842(2) 0.14903(16) 0.0493(11) Uani 1 1 d . . .
H12A H 0.6073 1.2291 0.1419 0.074 Uiso 1 1 calc R C .
H12B H 0.5902 1.3013 0.1859 0.074 Uiso 1 1 calc R . .
H12C H 0.6040 1.3259 0.1241 0.074 Uiso 1 1 calc R . .
C13 C 0.3550(3) 0.97372(19) 0.18628(12) 0.0334(8) Uani 1 1 d . . .
H13 H 0.3830 0.9690 0.1486 0.040 Uiso 1 1 calc R . .
C14 C 0.4364(4) 0.9262(3) 0.22247(17) 0.0578(12) Uani 1 1 d . . .
H14A H 0.4111 0.9302 0.2598 0.087 Uiso 1 1 calc R C .
H14B H 0.5112 0.9510 0.2192 0.087 Uiso 1 1 calc R . .
H14C H 0.4391 0.8669 0.2117 0.087 Uiso 1 1 calc R . .
C15 C 0.2395(3) 0.9346(3) 0.18829(17) 0.0533(11) Uani 1 1 d . . .
H15A H 0.1903 0.9636 0.1628 0.080 Uiso 1 1 calc R C .
H15B H 0.2090 0.9401 0.2246 0.080 Uiso 1 1 calc R . .
H15C H 0.2445 0.8749 0.1788 0.080 Uiso 1 1 calc R . .
C16 C 0.2023(3) 0.9615(2) -0.02460(13) 0.0346(9) Uani 1 1 d . . .
C17 C 0.1562(4) 0.9078(3) -0.06977(17) 0.0812(17) Uani 1 1 d . . .
H17A H 0.1518 0.9416 -0.1026 0.122 Uiso 1 1 calc R . .
H17B H 0.0813 0.8877 -0.0602 0.122 Uiso 1 1 calc R . .
H17C H 0.2057 0.8595 -0.0757 0.122 Uiso 1 1 calc R . .
C18 C 0.1971(3) 0.9102(3) 0.02634(18) 0.0607(13) Uani 1 1 d . . .
H18A H 0.2465 0.8611 0.0230 0.091 Uiso 1 1 calc R . .
H18B H 0.1201 0.8912 0.0324 0.091 Uiso 1 1 calc R . .
H18C H 0.2215 0.9449 0.0567 0.091 Uiso 1 1 calc R . .
C19 C 0.1246(3) 1.0366(3) -0.01646(19) 0.0657(13) Uani 1 1 d . . .
H19A H 0.0488 1.0164 -0.0088 0.098 Uiso 1 1 calc R . .
H19B H 0.1237 1.0710 -0.0491 0.098 Uiso 1 1 calc R . .
H19C H 0.1515 1.0705 0.0137 0.098 Uiso 1 1 calc R . .
C20 C 0.7149(3) 1.0538(2) 0.01097(12) 0.0250(7) Uani 1 1 d . . .
C21 C 0.8008(3) 1.0118(2) -0.01611(12) 0.0365(8) Uani 1 1 d . . .
H21 H 0.8653 1.0424 -0.0270 0.044 Uiso 1 1 calc R . .
C22 C 0.6224(2) 1.00515(18) 0.02607(10) 0.0216(6) Uani 1 1 d . . .
C23 C 0.6144(3) 0.91884(19) 0.01541(13) 0.0286(8) Uani 1 1 d . . .
C24 C 0.7022(3) 0.8804(2) -0.01195(14) 0.0389(9) Uani 1 1 d . . .
H24 H 0.6989 0.8220 -0.0200 0.047 Uiso 1 1 calc R . .
C25 C 0.7940(3) 0.9272(2) -0.02736(14) 0.0439(10) Uani 1 1 d . . .
H25 H 0.8535 0.9005 -0.0460 0.053 Uiso 1 1 calc R C .
C26 C 0.7226(3) 1.1469(2) 0.02314(13) 0.0286(8) Uani 1 1 d . . .
H26 H 0.6970 1.1546 0.0610 0.034 Uiso 1 1 calc R . .
C27 C 0.6445(3) 1.1994(2) -0.01210(14) 0.0421(9) Uani 1 1 d . . .
H27A H 0.5681 1.1775 -0.0093 0.063 Uiso 1 1 calc R C .
H27B H 0.6695 1.1962 -0.0495 0.063 Uiso 1 1 calc R . .
H27C H 0.6460 1.2582 -0.0001 0.063 Uiso 1 1 calc R . .
C28 C 0.8408(3) 1.1833(2) 0.01958(14) 0.0467(10) Uani 1 1 d . . .
H28A H 0.8651 1.1839 -0.0179 0.070 Uiso 1 1 calc R C .
H28B H 0.8921 1.1483 0.0407 0.070 Uiso 1 1 calc R . .
H28C H 0.8410 1.2409 0.0337 0.070 Uiso 1 1 calc R . .
C29 C 0.5166(3) 0.86624(19) 0.03588(16) 0.0366(8) Uani 1 1 d . . .
H29 H 0.4525 0.9055 0.0422 0.044 Uiso 1 1 calc R . .
C30 C 0.4773(4) 0.7996(2) -0.00385(17) 0.0530(11) Uani 1 1 d . . .
H30A H 0.4122 0.7700 0.0109 0.080 Uiso 1 1 calc R C .
H30B H 0.5378 0.7592 -0.0103 0.080 Uiso 1 1 calc R . .
H30C H 0.4566 0.8267 -0.0377 0.080 Uiso 1 1 calc R . .
C31 C 0.5461(4) 0.8268(3) 0.08936(16) 0.0589(12) Uani 1 1 d . . .
H31A H 0.5663 0.8711 0.1150 0.088 Uiso 1 1 calc R C .
H31B H 0.6096 0.7884 0.0847 0.088 Uiso 1 1 calc R . .
H31C H 0.4815 0.7953 0.1030 0.088 Uiso 1 1 calc R . .
C32 C 0.4234(3) 1.0167(2) -0.11470(12) 0.0323(8) Uani 1 1 d . . .
C33 C 0.5379(3) 1.0590(3) -0.11767(15) 0.0469(10) Uani 1 1 d . . .
H33A H 0.5334 1.1153 -0.1017 0.070 Uiso 1 1 calc R . .
H33B H 0.5611 1.0637 -0.1552 0.070 Uiso 1 1 calc R . .
H33C H 0.5927 1.0251 -0.0979 0.070 Uiso 1 1 calc R . .
C34 C 0.4319(3) 0.9309(2) -0.14213(15) 0.0449(10) Uani 1 1 d . . .
H34A H 0.4894 0.8970 -0.1243 0.067 Uiso 1 1 calc R . .
H34B H 0.4521 0.9387 -0.1799 0.067 Uiso 1 1 calc R . .
H34C H 0.3596 0.9019 -0.1398 0.067 Uiso 1 1 calc R . .
C35 C 0.3410(3) 1.0708(2) -0.14651(14) 0.0427(10) Uani 1 1 d . . .
H35A H 0.3680 1.0772 -0.1834 0.064 Uiso 1 1 calc R . .
H35B H 0.3347 1.1264 -0.1297 0.064 Uiso 1 1 calc R . .
H35C H 0.2675 1.0434 -0.1468 0.064 Uiso 1 1 calc R . .
C36 C 0.6009(5) 1.1063(4) 0.2793(3) 0.0465(16) Uiso 0.67 1 d P A 1
H36A H 0.5652 1.0602 0.2998 0.056 Uiso 0.67 1 calc PR A 1
H36B H 0.5450 1.1315 0.2547 0.056 Uiso 0.67 1 calc PR A 1
C37 C 0.6506(6) 1.1731(5) 0.3170(3) 0.064(2) Uiso 0.67 1 d P A 1
H37A H 0.6413 1.2301 0.3015 0.077 Uiso 0.67 1 calc PR A 1
H37B H 0.6128 1.1714 0.3523 0.077 Uiso 0.67 1 calc PR A 1
C38 C 0.7711(6) 1.1524(5) 0.3228(3) 0.0534(19) Uiso 0.67 1 d P A 1
H38A H 0.8183 1.2004 0.3114 0.064 Uiso 0.67 1 calc PR A 1
H38B H 0.7891 1.1383 0.3605 0.064 Uiso 0.67 1 calc PR A 1
C39 C 0.7894(6) 1.0790(4) 0.2877(3) 0.0414(19) Uiso 0.67 1 d P A 1
H39A H 0.8611 1.0848 0.2681 0.050 Uiso 0.67 1 calc PR A 1
H39B H 0.7919 1.0266 0.3092 0.050 Uiso 0.67 1 calc PR A 1
C40 C 0.8752(3) 0.8830(2) 0.21151(15) 0.0481(10) Uani 1 1 d . . .
H40A H 0.8260 0.8610 0.2402 0.058 Uiso 1 1 calc R C .
H40B H 0.9191 0.9307 0.2262 0.058 Uiso 1 1 calc R . .
C41 C 0.9521(4) 0.8150(3) 0.19196(18) 0.0571(12) Uani 1 1 d D C .
H41A H 1.0244 0.8169 0.2114 0.069 Uiso 1 1 calc R B 1
H41B H 0.9180 0.7588 0.1971 0.069 Uiso 1 1 calc R B 1
C42 C 0.9683(5) 0.8325(4) 0.1356(2) 0.0517(15) Uiso 0.75 1 d P C 1
H42A H 0.9917 0.7818 0.1154 0.062 Uiso 0.75 1 calc PR C 1
H42B H 1.0228 0.8785 0.1296 0.062 Uiso 0.75 1 calc PR C 1
C43 C 0.8487(6) 0.8592(3) 0.1219(2) 0.0525(15) Uiso 0.75 1 d P C 1
H43A H 0.8475 0.8923 0.0883 0.063 Uiso 0.75 1 calc PR C 1
H43B H 0.8003 0.8091 0.1173 0.063 Uiso 0.75 1 calc PR C 1
C44 C 0.9869(5) 1.0747(4) 0.1358(3) 0.0475(18) Uiso 0.75 1 d P D 1
H44A H 0.9805 1.0528 0.0988 0.057 Uiso 0.75 1 calc PR D 1
H44B H 1.0116 1.0285 0.1597 0.057 Uiso 0.75 1 calc PR D 1
C45 C 1.0674(5) 1.1476(3) 0.1382(2) 0.0431(14) Uiso 0.75 1 d P D 1
H45A H 1.0707 1.1776 0.1034 0.052 Uiso 0.75 1 calc PR D 1
H45B H 1.1435 1.1285 0.1480 0.052 Uiso 0.75 1 calc PR D 1
C46 C 1.0172(5) 1.2041(4) 0.1822(3) 0.0592(17) Uiso 0.75 1 d PD D 1
H46A H 1.0450 1.2627 0.1798 0.071 Uiso 0.75 1 calc PR D 1
H46B H 1.0317 1.1815 0.2185 0.071 Uiso 0.75 1 calc PR D 1
C47 C 0.8899(5) 1.1972(4) 0.1662(3) 0.047(2) Uiso 0.75 1 d PD D 1
H47A H 0.8405 1.2134 0.1964 0.056 Uiso 0.75 1 calc PR D 1
H47B H 0.8723 1.2327 0.1347 0.056 Uiso 0.75 1 calc PR D 1
C36A C 0.6241(11) 1.1502(8) 0.2677(5) 0.046(3) Uiso 0.33 1 d P A 2
H36C H 0.5474 1.1463 0.2529 0.056 Uiso 0.33 1 calc PR A 2
H36D H 0.6577 1.2050 0.2576 0.056 Uiso 0.33 1 calc PR A 2
C37A C 0.6260(10) 1.1361(8) 0.3292(5) 0.043(3) Uiso 0.33 1 d PD A 2
H37C H 0.5797 1.0874 0.3404 0.052 Uiso 0.33 1 calc PR A 2
H37D H 0.6038 1.1870 0.3495 0.052 Uiso 0.33 1 calc PR A 2
C38A C 0.7550(12) 1.1175(10) 0.3332(7) 0.063(5) Uiso 0.33 1 d PD A 2
H38C H 0.7996 1.1687 0.3254 0.076 Uiso 0.33 1 calc PR A 2
H38D H 0.7753 1.0962 0.3692 0.076 Uiso 0.33 1 calc PR A 2
C39A C 0.7721(11) 1.0527(9) 0.2920(5) 0.034(3) Uiso 0.33 1 d P A 2
H39C H 0.8504 1.0528 0.2789 0.041 Uiso 0.33 1 calc PR A 2
H39D H 0.7538 0.9960 0.3060 0.041 Uiso 0.33 1 calc PR A 2
C44A C 0.9952(15) 1.0823(10) 0.1556(8) 0.045(5) Uiso 0.25 1 d PD D 2
H44C H 1.0159 1.0556 0.1211 0.054 Uiso 0.25 1 calc PR D 2
H44D H 1.0055 1.0403 0.1845 0.054 Uiso 0.25 1 calc PR D 2
C45A C 1.0697(14) 1.1592(9) 0.1659(8) 0.053(5) Uiso 0.25 1 d PD D 2
H45C H 1.1018 1.1564 0.2024 0.064 Uiso 0.25 1 calc PR D 2
H45D H 1.1319 1.1606 0.1397 0.064 Uiso 0.25 1 calc PR D 2
C46A C 1.0031(14) 1.2315(10) 0.1605(8) 0.0592(17) Uiso 0.25 1 d PD D 2
H46C H 0.9958 1.2506 0.1229 0.071 Uiso 0.25 1 calc PR D 2
H46D H 1.0279 1.2785 0.1837 0.071 Uiso 0.25 1 calc PR D 2
C47A C 0.9001(17) 1.1885(15) 0.1809(10) 0.061(8) Uiso 0.25 1 d PD D 2
H47C H 0.9083 1.1781 0.2199 0.073 Uiso 0.25 1 calc PR D 2
H47D H 0.8348 1.2260 0.1757 0.073 Uiso 0.25 1 calc PR D 2
C42A C 0.9297(17) 0.8234(12) 0.1280(6) 0.0517(15) Uiso 0.25 1 d PD C 2
H42C H 1.0023 0.8303 0.1094 0.062 Uiso 0.25 1 calc PR C 2
H42D H 0.8951 0.7706 0.1149 0.062 Uiso 0.25 1 calc PR C 2
C43A C 0.8557(17) 0.8955(10) 0.1138(7) 0.0525(15) Uiso 0.25 1 d PD C 2
H43C H 0.8984 0.9444 0.1003 0.063 Uiso 0.25 1 calc PR C 2
H43D H 0.7973 0.8795 0.0876 0.063 Uiso 0.25 1 calc PR C 2
H2 H 0.296(3) 1.1183(19) 0.0715(12) 0.029(9) Uiso 1 1 d . . .

loop_
_atom_site_aniso_label
_atom_site_aniso_U_11
_atom_site_aniso_U_22
_atom_site_aniso_U_33
_atom_site_aniso_U_23
_atom_site_aniso_U_13
_atom_site_aniso_U_12
Zn1 0.02066(17) 0.03216(18) 0.02091(16) -0.00467(16) -0.00187(17) -0.00228(17)
Na1 0.0243(8) 0.0531(9) 0.0336(8) 0.0021(6) -0.0074(6) 0.0047(6)
O1 0.0478(19) 0.0659(19) 0.0475(17) -0.0104(15) -0.0129(14) 0.0176(14)
O2 0.0368(16) 0.087(2) 0.0335(15) -0.0171(14) -0.0139(13) 0.0153(15)
O3 0.0317(17) 0.0483(15) 0.0639(19) 0.0059(13) 0.0032(14) 0.0029(12)
N1 0.0183(14) 0.0283(14) 0.0129(13) -0.0005(11) 0.0002(11) 0.0014(11)
N2 0.0166(14) 0.0236(13) 0.0182(14) -0.0013(10) 0.0006(10) 0.0005(10)
C1 0.0189(17) 0.0238(16) 0.0194(16) 0.0020(13) 0.0027(13) 0.0001(13)
C3 0.0157(18) 0.0281(16) 0.0177(15) 0.0005(12) 0.0013(15) 0.0003(15)
C2 0.0153(16) 0.0280(16) 0.0191(17) 0.0006(13) -0.0015(13) -0.0024(13)
C4 0.0163(17) 0.0356(18) 0.0146(16) -0.0002(14) 0.0013(13) 0.0059(13)
C5 0.0225(19) 0.0393(19) 0.0168(17) -0.0020(14) -0.0028(14) 0.0031(14)
C6 0.033(2) 0.0412(19) 0.0239(17) -0.0095(14) -0.0006(18) 0.0065(18)
C7 0.038(2) 0.065(3) 0.024(2) -0.0058(19) 0.0090(17) 0.0054(19)
C8 0.034(2) 0.057(3) 0.0229(19) 0.0115(17) 0.0085(16) -0.0014(18)
C9 0.0198(17) 0.0417(18) 0.0208(16) 0.0055(14) 0.0001(16) 0.0017(17)
C10 0.045(2) 0.0331(19) 0.0228(18) -0.0064(15) -0.0005(17) -0.0010(17)
C11 0.071(3) 0.038(2) 0.038(2) -0.0027(17) -0.013(2) 0.003(2)
C12 0.048(3) 0.045(2) 0.055(3) -0.0113(19) 0.012(2) -0.013(2)
C13 0.037(2) 0.0371(19) 0.0263(17) 0.0090(14) 0.0058(17) 0.0018(18)
C14 0.073(3) 0.046(3) 0.054(3) 0.015(2) -0.010(2) 0.005(2)
C15 0.049(3) 0.055(3) 0.055(3) -0.001(2) 0.010(2) -0.009(2)
C16 0.0268(19) 0.043(2) 0.034(2) -0.0038(16) 0.0025(16) -0.0069(15)
C17 0.060(3) 0.123(4) 0.061(3) -0.034(3) 0.008(3) -0.054(3)
C18 0.041(3) 0.068(3) 0.073(3) 0.014(2) 0.006(2) -0.024(2)
C19 0.028(2) 0.064(3) 0.105(4) -0.016(2) -0.013(2) -0.0013(19)
C20 0.0182(17) 0.0382(19) 0.0187(17) 0.0013(14) -0.0020(14) 0.0031(14)
C21 0.0204(17) 0.059(2) 0.0301(17) 0.0051(18) 0.0033(14) 0.0046(18)
C22 0.0170(15) 0.0299(16) 0.0180(14) -0.0022(13) -0.0027(11) 0.0005(14)
C23 0.025(2) 0.0327(18) 0.0278(17) -0.0041(14) -0.0038(14) 0.0093(14)
C24 0.035(2) 0.041(2) 0.041(2) -0.0092(18) -0.0047(19) 0.0124(18)
C25 0.033(2) 0.062(3) 0.038(2) -0.0051(19) 0.0049(18) 0.0225(19)
C26 0.0190(18) 0.044(2) 0.0234(18) 0.0031(15) 0.0009(14) -0.0085(14)
C27 0.041(2) 0.0374(19) 0.048(2) 0.0005(16) -0.008(2) -0.011(2)
C28 0.036(2) 0.065(2) 0.039(2) 0.0016(18) -0.0009(18) -0.023(2)
C29 0.035(2) 0.0232(16) 0.052(2) -0.0040(19) 0.000(2) 0.0040(14)
C30 0.055(3) 0.037(2) 0.067(3) -0.008(2) -0.018(2) -0.0030(19)
C31 0.071(3) 0.057(3) 0.048(3) 0.012(2) 0.001(2) -0.018(2)
C32 0.0283(19) 0.046(2) 0.0226(17) -0.0082(17) -0.0037(14) -0.0023(17)
C33 0.040(3) 0.073(3) 0.027(2) -0.009(2) 0.0029(18) -0.014(2)
C34 0.043(3) 0.053(2) 0.038(2) -0.0150(19) 0.0034(19) 0.004(2)
C35 0.049(3) 0.048(2) 0.032(2) -0.0039(17) -0.0039(19) -0.001(2)
C40 0.047(3) 0.055(2) 0.042(2) 0.0106(19) 0.005(2) -0.003(2)
C41 0.043(3) 0.050(3) 0.078(3) 0.009(2) -0.008(2) 0.002(2)

loop_
_atom_type_symbol
_atom_type_description
_atom_type_scat_dispersion_real
_atom_type_scat_dispersion_imag
_atom_type_scat_source
Zn Zn 0.2839 1.4301 'International Tables Vol C Tables 4.2.6.8 and 6.1.1.4'
Na Na 0.0362 0.0249 'International Tables Vol C Tables 4.2.6.8 and 6.1.1.4'
O O 0.0106 0.0060 'International Tables Vol C Tables 4.2.6.8 and 6.1.1.4'
N N 0.0061 0.0033 'International Tables Vol C Tables 4.2.6.8 and 6.1.1.4'
C C 0.0033 0.0016 'International Tables Vol C Tables 4.2.6.8 and 6.1.1.4'
H H 0.0000 0.0000 'International Tables Vol C Tables 4.2.6.8 and 6.1.1.4'

loop_
_geom_angle_atom_site_label_1
_geom_angle_atom_site_label_2
_geom_angle_atom_site_label_3
_geom_angle
C32 Zn1 C16 122.01(13)
C32 Zn1 C2 127.33(12)
C16 Zn1 C2 110.25(12)
O3 Na1 O2 91.10(10)
O3 Na1 O1 89.84(10)
O2 Na1 O1 102.02(11)
O3 Na1 C1 124.93(11)
O2 Na1 C1 114.17(10)
O1 Na1 C1 127.03(11)
O3 Na1 C43A 81.2(4)
O2 Na1 C43A 127.3(3)
O1 Na1 C43A 26.9(3)
C1 Na1 C43A 112.7(3)
C40 O1 C43A 116.9(7)
C40 O1 C43 104.6(3)
C43A O1 C43 24.4(7)
C40 O1 Na1 125.6(2)
C43A O1 Na1 106.0(6)
C43 O1 Na1 126.5(3)
C39A O2 C36 103.1(6)
C39A O2 C39 19.1(6)
C36 O2 C39 106.2(4)
C39A O2 C36A 111.1(7)
C36 O2 C36A 31.5(5)
C39 O2 C36A 103.5(6)
C39A O2 Na1 125.4(6)
C36 O2 Na1 129.4(3)
C39 O2 Na1 124.3(3)
C36A O2 Na1 121.3(5)
C47 O3 C47A 16.5(11)
C47 O3 C44A 102.1(7)
C47A O3 C44A 95.2(11)
C47 O3 C44 111.3(4)
C47A O3 C44 109.2(9)
C44A O3 C44 20.5(8)
C47 O3 Na1 122.0(3)
C47A O3 Na1 122.2(8)
C44A O3 Na1 132.7(7)
C44 O3 Na1 126.6(3)
C1 N1 C3 111.7(2)
C1 N1 C4 124.4(2)
C3 N1 C4 123.1(2)
C1 N2 C2 115.3(2)
C1 N2 C22 121.1(2)
C2 N2 C22 123.6(2)
N1 C1 N2 101.0(2)
N1 C1 Na1 136.4(2)
N2 C1 Na1 122.5(2)
C2 C3 N1 109.9(3)
C2 C3 H2 131.3(18)
N1 C3 H2 118.8(18)
C3 C2 N2 102.1(3)
C3 C2 Zn1 127.0(2)
N2 C2 Zn1 128.9(2)
C9 C4 C5 123.1(3)
C9 C4 N1 118.3(3)
C5 C4 N1 118.5(3)
C6 C5 C4 117.2(3)
C6 C5 C10 121.9(3)
C4 C5 C10 120.8(3)
C7 C6 C5 120.7(3)
C7 C6 H6 119.6
C5 C6 H6 119.6
C8 C7 C6 120.6(3)
C8 C7 H7 119.7
C6 C7 H7 119.7
C7 C8 C9 121.2(3)
C7 C8 H8 119.4
C9 C8 H8 119.4
C8 C9 C4 117.1(3)
C8 C9 C13 121.0(3)
C4 C9 C13 121.9(3)
C5 C10 C12 110.5(3)
C5 C10 C11 113.5(3)
C12 C10 C11 110.7(3)
C5 C10 H10 107.3
C12 C10 H10 107.3
C11 C10 H10 107.3
C10 C11 H11A 109.5
C10 C11 H11B 109.5
H11A C11 H11B 109.5
C10 C11 H11C 109.5
H11A C11 H11C 109.5
H11B C11 H11C 109.5
C10 C12 H12A 109.5
C10 C12 H12B 109.5
H12A C12 H12B 109.5
C10 C12 H12C 109.5
H12A C12 H12C 109.5
H12B C12 H12C 109.5
C15 C13 C9 112.5(3)
C15 C13 C14 111.0(3)
C9 C13 C14 109.8(3)
C15 C13 H13 107.8
C9 C13 H13 107.8
C14 C13 H13 107.8
C13 C14 H14A 109.5
C13 C14 H14B 109.5
H14A C14 H14B 109.5
C13 C14 H14C 109.5
H14A C14 H14C 109.5
H14B C14 H14C 109.5
C13 C15 H15A 109.5
C13 C15 H15B 109.5
H15A C15 H15B 109.5
C13 C15 H15C 109.5
H15A C15 H15C 109.5
H15B C15 H15C 109.5
C18 C16 C17 107.9(3)
C18 C16 C19 106.5(3)
C17 C16 C19 108.5(3)
C18 C16 Zn1 112.9(2)
C17 C16 Zn1 114.0(2)
C19 C16 Zn1 106.7(2)
C16 C17 H17A 109.5
C16 C17 H17B 109.5
H17A C17 H17B 109.5
C16 C17 H17C 109.5
H17A C17 H17C 109.5
H17B C17 H17C 109.5
C16 C18 H18A 109.5
C16 C18 H18B 109.5
H18A C18 H18B 109.5
C16 C18 H18C 109.5
H18A C18 H18C 109.5
H18B C18 H18C 109.5
C16 C19 H19A 109.5
C16 C19 H19B 109.5
H19A C19 H19B 109.5
C16 C19 H19C 109.5
H19A C19 H19C 109.5
H19B C19 H19C 109.5
C21 C20 C22 116.6(3)
C21 C20 C26 121.2(3)
C22 C20 C26 122.2(3)
C25 C21 C20 121.4(3)
C25 C21 H21 119.3
C20 C21 H21 119.3
C23 C22 C20 122.9(3)
C23 C22 N2 118.1(2)
C20 C22 N2 119.0(3)
C24 C23 C22 118.1(3)
C24 C23 C29 120.1(3)
C22 C23 C29 121.7(3)
C25 C24 C23 120.0(3)
C25 C24 H24 120.0
C23 C24 H24 120.0
C21 C25 C24 121.1(3)
C21 C25 H25 119.5
C24 C25 H25 119.5
C20 C26 C28 114.4(3)
C20 C26 C27 112.4(3)
C28 C26 C27 108.9(3)
C20 C26 H26 106.9
C28 C26 H26 106.9
C27 C26 H26 106.9
C26 C27 H27A 109.5
C26 C27 H27B 109.5
H27A C27 H27B 109.5
C26 C27 H27C 109.5
H27A C27 H27C 109.5
H27B C27 H27C 109.5
C26 C28 H28A 109.5
C26 C28 H28B 109.5
H28A C28 H28B 109.5
C26 C28 H28C 109.5
H28A C28 H28C 109.5
H28B C28 H28C 109.5
C31 C29 C23 110.1(3)
C31 C29 C30 110.9(3)
C23 C29 C30 113.5(3)
C31 C29 H29 107.4
C23 C29 H29 107.4
C30 C29 H29 107.4
C29 C30 H30A 109.5
C29 C30 H30B 109.5
H30A C30 H30B 109.5
C29 C30 H30C 109.5
H30A C30 H30C 109.5
H30B C30 H30C 109.5
C29 C31 H31A 109.5
C29 C31 H31B 109.5
H31A C31 H31B 109.5
C29 C31 H31C 109.5
H31A C31 H31C 109.5
H31B C31 H31C 109.5
C33 C32 C35 107.8(3)
C33 C32 C34 108.2(3)
C35 C32 C34 108.1(3)
C33 C32 Zn1 114.1(2)
C35 C32 Zn1 105.4(2)
C34 C32 Zn1 113.0(2)
C32 C33 H33A 109.5
C32 C33 H33B 109.5
H33A C33 H33B 109.5
C32 C33 H33C 109.5
H33A C33 H33C 109.5
H33B C33 H33C 109.5
C32 C34 H34A 109.5
C32 C34 H34B 109.5
H34A C34 H34B 109.5
C32 C34 H34C 109.5
H34A C34 H34C 109.5
H34B C34 H34C 109.5
C32 C35 H35A 109.5
C32 C35 H35B 109.5
H35A C35 H35B 109.5
C32 C35 H35C 109.5
H35A C35 H35C 109.5
H35B C35 H35C 109.5
O2 C36 C37 103.1(5)
O2 C36 H36A 111.1
C37 C36 H36A 111.1
O2 C36 H36B 111.1
C37 C36 H36B 111.1
H36A C36 H36B 109.1
C38 C37 C36 106.4(6)
C38 C37 H37A 110.4
C36 C37 H37A 110.4
C38 C37 H37B 110.4
C36 C37 H37B 110.4
H37A C37 H37B 108.6
C39 C38 C37 105.1(6)
C39 C38 H38A 110.7
C37 C38 H38A 110.7
C39 C38 H38B 110.7
C37 C38 H38B 110.7
H38A C38 H38B 108.8
O2 C39 C38 106.8(5)
O2 C39 H39A 110.4
C38 C39 H39A 110.4
O2 C39 H39B 110.4
C38 C39 H39B 110.4
H39A C39 H39B 108.6
O1 C40 C41 107.6(3)
O1 C40 H40A 110.2
C41 C40 H40A 110.2
O1 C40 H40B 110.2
C41 C40 H40B 110.2
H40A C40 H40B 108.5
C42 C41 C40 105.1(4)
C42 C41 C42A 18.3(8)
C40 C41 C42A 99.2(7)
C42 C41 H41A 110.7
C40 C41 H41A 110.7
C42A C41 H41A 128.5
C42 C41 H41B 110.7
C40 C41 H41B 110.7
C42A C41 H41B 97.6
H41A C41 H41B 108.8
C41 C42 C43 98.3(5)
C41 C42 H42A 112.1
C43 C42 H42A 112.1
C41 C42 H42B 112.1
C43 C42 H42B 112.1
H42A C42 H42B 109.7
O1 C43 C42 106.4(5)
O1 C43 H43A 110.4
C42 C43 H43A 110.4
O1 C43 H43B 110.4
C42 C43 H43B 110.4
H43A C43 H43B 108.6
O3 C44 C45 104.7(4)
O3 C44 H44A 110.8
C45 C44 H44A 110.8
O3 C44 H44B 110.8
C45 C44 H44B 110.8
H44A C44 H44B 108.9
C44 C45 C46 103.1(5)
C44 C45 H45A 111.1
C46 C45 H45A 111.1
C44 C45 H45B 111.1
C46 C45 H45B 111.1
H45A C45 H45B 109.1
C45 C46 C47 99.0(5)
C45 C46 H46A 112.0
C47 C46 H46A 112.0
C45 C46 H46B 112.0
C47 C46 H46B 112.0
H46A C46 H46B 109.7
O3 C47 C46 101.6(5)
O3 C47 H47A 111.4
C46 C47 H47A 111.4
O3 C47 H47B 111.4
C46 C47 H47B 111.4
H47A C47 H47B 109.3
O2 C36A C37A 99.3(8)
O2 C36A H36C 111.9
C37A C36A H36C 111.9
O2 C36A H36D 111.9
C37A C36A H36D 111.9
H36C C36A H36D 109.6
C36A C37A C38A 96.0(10)
C36A C37A H37C 112.6
C38A C37A H37C 112.6
C36A C37A H37D 112.6
C38A C37A H37D 112.6
H37C C37A H37D 110.1
C39A C38A C37A 102.9(11)
C39A C38A H38C 111.2
C37A C38A H38C 111.2
C39A C38A H38D 111.2
C37A C38A H38D 111.2
H38C C38A H38D 109.1
O2 C39A C38A 103.5(10)
O2 C39A H39C 111.1
C38A C39A H39C 111.1
O2 C39A H39D 111.1
C38A C39A H39D 111.1
H39C C39A H39D 109.0
O3 C44A C45A 108.5(13)
O3 C44A H44C 110.0
C45A C44A H44C 110.0
O3 C44A H44D 110.0
C45A C44A H44D 110.0
H44C C44A H44D 108.4
C46A C45A C44A 107.9(14)
C46A C45A H45C 110.1
C44A C45A H45C 110.1
C46A C45A H45D 110.1
C44A C45A H45D 110.1
H45C C45A H45D 108.4
C45A C46A C47A 93.5(16)
C45A C46A H46C 113.0
C47A C46A H46C 113.0
C45A C46A H46D 113.0
C47A C46A H46D 113.0
H46C C46A H46D 110.4
O3 C47A C46A 112.0(16)
O3 C47A H47C 109.2
C46A C47A H47C 109.2
O3 C47A H47D 109.2
C46A C47A H47D 109.2
H47C C47A H47D 107.9
C43A C42A C41 113.2(12)
C43A C42A H42C 108.9
C41 C42A H42C 108.9
C43A C42A H42D 108.9
C41 C42A H42D 108.9
H42C C42A H42D 107.7
O1 C43A C42A 97.7(12)
O1 C43A Na1 47.1(5)
C42A C43A Na1 143.7(11)
O1 C43A H43C 112.2
C42A C43A H43C 112.2
Na1 C43A H43C 80.7
O1 C43A H43D 112.2
C42A C43A H43D 112.2
Na1 C43A H43D 93.0
H43C C43A H43D 109.8

loop_
_geom_bond_atom_site_label_1
_geom_bond_atom_site_label_2
_geom_bond_distance
Zn1 C32 2.033(3)
Zn1 C16 2.056(3)
Zn1 C2 2.058(3)
Na1 O3 2.308(3)
Na1 O2 2.309(3)
Na1 O1 2.352(3)
Na1 C1 2.510(3)
Na1 C43A 3.086(16)
O1 C40 1.429(4)
O1 C43A 1.452(17)
O1 C43 1.462(6)
O2 C39A 1.427(13)
O2 C36 1.430(6)
O2 C39 1.450(7)
O2 C36A 1.516(12)
O3 C47 1.427(7)
O3 C47A 1.44(2)
O3 C44A 1.445(19)
O3 C44 1.465(7)
N1 C1 1.359(4)
N1 C3 1.403(4)
N1 C4 1.442(4)
N2 C1 1.379(4)
N2 C2 1.416(4)
N2 C22 1.432(3)
C3 C2 1.338(4)
C3 H2 0.94(3)
C4 C9 1.396(4)
C4 C5 1.399(4)
C5 C6 1.394(4)
C5 C10 1.517(5)
C6 C7 1.381(5)
C6 H6 0.9500
C7 C8 1.375(5)
C7 H7 0.9500
C8 C9 1.390(4)
C8 H8 0.9500
C9 C13 1.524(4)
C10 C12 1.522(5)
C10 C11 1.531(5)
C10 H10 1.0000
C11 H11A 0.9800
C11 H11B 0.9800
C11 H11C 0.9800
C12 H12A 0.9800
C12 H12B 0.9800
C12 H12C 0.9800
C13 C15 1.514(5)
C13 C14 1.526(5)
C13 H13 1.0000
C14 H14A 0.9800
C14 H14B 0.9800
C14 H14C 0.9800
C15 H15A 0.9800
C15 H15B 0.9800
C15 H15C 0.9800
C16 C18 1.511(5)
C16 C17 1.516(5)
C16 C19 1.524(5)
C17 H17A 0.9800
C17 H17B 0.9800
C17 H17C 0.9800
C18 H18A 0.9800
C18 H18B 0.9800
C18 H18C 0.9800
C19 H19A 0.9800
C19 H19B 0.9800
C19 H19C 0.9800
C20 C21 1.398(4)
C20 C22 1.400(4)
C20 C26 1.513(4)
C21 C25 1.375(5)
C21 H21 0.9500
C22 C23 1.399(4)
C23 C24 1.392(5)
C23 C29 1.524(4)
C24 C25 1.379(5)
C24 H24 0.9500
C25 H25 0.9500
C26 C28 1.529(4)
C26 C27 1.529(4)
C26 H26 1.0000
C27 H27A 0.9800
C27 H27B 0.9800
C27 H27C 0.9800
C28 H28A 0.9800
C28 H28B 0.9800
C28 H28C 0.9800
C29 C31 1.515(5)
C29 C30 1.524(5)
C29 H29 1.0000
C30 H30A 0.9800
C30 H30B 0.9800
C30 H30C 0.9800
C31 H31A 0.9800
C31 H31B 0.9800
C31 H31C 0.9800
C32 C33 1.526(5)
C32 C35 1.528(5)
C32 C34 1.528(5)
C33 H33A 0.9800
C33 H33B 0.9800
C33 H33C 0.9800
C34 H34A 0.9800
C34 H34B 0.9800
C34 H34C 0.9800
C35 H35A 0.9800
C35 H35B 0.9800
C35 H35C 0.9800
C36 C37 1.536(9)
C36 H36A 0.9900
C36 H36B 0.9900
C37 C38 1.484(9)
C37 H37A 0.9900
C37 H37B 0.9900
C38 C39 1.473(10)
C38 H38A 0.9900
C38 H38B 0.9900
C39 H39A 0.9900
C39 H39B 0.9900
C40 C41 1.500(5)
C40 H40A 0.9900
C40 H40B 0.9900
C41 C42 1.446(7)
C41 C42A 1.623(14)
C41 H41A 0.9900
C41 H41B 0.9900
C42 C43 1.528(8)
C42 H42A 0.9900
C42 H42B 0.9900
C43 H43A 0.9900
C43 H43B 0.9900
C44 C45 1.506(8)
C44 H44A 0.9900
C44 H44B 0.9900
C45 C46 1.539(8)
C45 H45A 0.9900
C45 H45B 0.9900
C46 C47 1.576(8)
C46 H46A 0.9900
C46 H46B 0.9900
C47 H47A 0.9900
C47 H47B 0.9900
C36A C37A 1.552(16)
C36A H36C 0.9900
C36A H36D 0.9900
C37A C38A 1.572(14)
C37A H37C 0.9900
C37A H37D 0.9900
C38A C39A 1.47(2)
C38A H38C 0.9900
C38A H38D 0.9900
C39A H39C 0.9900
C39A H39D 0.9900
C44A C45A 1.532(16)
C44A H44C 0.9900
C44A H44D 0.9900
C45A C46A 1.403(16)
C45A H45C 0.9900
C45A H45D 0.9900
C46A C47A 1.496(17)
C46A H46C 0.9900
C46A H46D 0.9900
C47A H47C 0.9900
C47A H47D 0.9900
C42A C43A 1.489(16)
C42A H42C 0.9900
C42A H42D 0.9900
C43A H43C 0.9900
C43A H43D 0.9900

loop_
_geom_torsion_atom_site_label_1
_geom_torsion_atom_site_label_2
_geom_torsion_atom_site_label_3
_geom_torsion_atom_site_label_4
_geom_torsion
O3 Na1 O1 C40 71.0(3)
O2 Na1 O1 C40 -20.1(3)
C1 Na1 O1 C40 -153.3(3)
C43A Na1 O1 C40 141.5(9)
O3 Na1 O1 C43A -70.5(9)
O2 Na1 O1 C43A -161.6(9)
C1 Na1 O1 C43A 65.1(9)
O3 Na1 O1 C43 -85.4(4)
O2 Na1 O1 C43 -176.5(4)
C1 Na1 O1 C43 50.3(4)
C43A Na1 O1 C43 -14.8(10)
O3 Na1 O2 C39A -62.7(7)
O1 Na1 O2 C39A 27.3(8)
C1 Na1 O2 C39A 167.7(7)
C43A Na1 O2 C39A 17.0(9)
O3 Na1 O2 C36 136.5(4)
O1 Na1 O2 C36 -133.4(4)
C1 Na1 O2 C36 7.0(4)
C43A Na1 O2 C36 -143.7(6)
O3 Na1 O2 C39 -39.4(4)
O1 Na1 O2 C39 50.7(4)
C1 Na1 O2 C39 -168.9(4)
C43A Na1 O2 C39 40.3(6)
O3 Na1 O2 C36A 98.9(6)
O1 Na1 O2 C36A -171.0(6)
C1 Na1 O2 C36A -30.6(7)
C43A Na1 O2 C36A 178.6(8)
O2 Na1 O3 C47 -56.9(4)
O1 Na1 O3 C47 -158.9(4)
C1 Na1 O3 C47 64.0(5)
C43A Na1 O3 C47 175.5(5)
O2 Na1 O3 C47A -37.4(13)
O1 Na1 O3 C47A -139.4(13)
C1 Na1 O3 C47A 83.4(13)
C43A Na1 O3 C47A -165.0(13)
O2 Na1 O3 C44A 99.1(11)
O1 Na1 O3 C44A -3.0(11)
C1 Na1 O3 C44A -140.1(11)
C43A Na1 O3 C44A -28.5(11)
O2 Na1 O3 C44 124.6(4)
O1 Na1 O3 C44 22.5(4)
C1 Na1 O3 C44 -114.6(4)
C43A Na1 O3 C44 -3.0(5)
C3 N1 C1 N2 1.7(3)
C4 N1 C1 N2 171.5(3)
C3 N1 C1 Na1 -174.2(2)
C4 N1 C1 Na1 -4.4(5)
C2 N2 C1 N1 -2.1(3)
C22 N2 C1 N1 179.9(2)
C2 N2 C1 Na1 174.60(18)
C22 N2 C1 Na1 -3.4(4)
O3 Na1 C1 N1 -109.6(3)
O2 Na1 C1 N1 0.2(3)
O1 Na1 C1 N1 128.9(3)
C43A Na1 C1 N1 155.3(5)
O3 Na1 C1 N2 75.2(3)
O2 Na1 C1 N2 -175.0(2)
O1 Na1 C1 N2 -46.3(3)
C43A Na1 C1 N2 -19.9(5)
C1 N1 C3 C2 -0.8(3)
C4 N1 C3 C2 -170.8(3)
N1 C3 C2 N2 -0.4(3)
N1 C3 C2 Zn1 164.4(2)
C1 N2 C2 C3 1.6(3)
C22 N2 C2 C3 179.6(3)
C1 N2 C2 Zn1 -162.8(2)
C22 N2 C2 Zn1 15.2(4)
C32 Zn1 C2 C3 140.7(3)
C16 Zn1 C2 C3 -32.0(3)
C32 Zn1 C2 N2 -58.6(3)
C16 Zn1 C2 N2 128.7(3)
C1 N1 C4 C9 -80.7(4)
C3 N1 C4 C9 88.0(4)
C1 N1 C4 C5 101.7(3)
C3 N1 C4 C5 -89.6(4)
C9 C4 C5 C6 2.5(5)
N1 C4 C5 C6 180.0(3)
C9 C4 C5 C10 178.9(3)
N1 C4 C5 C10 -3.6(4)
C4 C5 C6 C7 -2.2(5)
C10 C5 C6 C7 -178.6(3)
C5 C6 C7 C8 0.6(6)
C6 C7 C8 C9 0.9(6)
C7 C8 C9 C4 -0.6(5)
C7 C8 C9 C13 177.9(3)
C5 C4 C9 C8 -1.1(5)
N1 C4 C9 C8 -178.6(3)
C5 C4 C9 C13 -179.6(3)
N1 C4 C9 C13 2.9(5)
C6 C5 C10 C12 92.3(4)
C4 C5 C10 C12 -83.9(4)
C6 C5 C10 C11 -32.8(5)
C4 C5 C10 C11 151.0(3)
C8 C9 C13 C15 57.6(4)
C4 C9 C13 C15 -124.1(4)
C8 C9 C13 C14 -66.6(5)
C4 C9 C13 C14 111.8(4)
C32 Zn1 C16 C18 142.0(3)
C2 Zn1 C16 C18 -44.8(3)
C32 Zn1 C16 C17 18.4(4)
C2 Zn1 C16 C17 -168.4(3)
C32 Zn1 C16 C19 -101.3(3)
C2 Zn1 C16 C19 71.9(3)
C22 C20 C21 C25 0.2(5)
C26 C20 C21 C25 -179.8(3)
C21 C20 C22 C23 0.4(4)
C26 C20 C22 C23 -179.6(3)
C21 C20 C22 N2 -179.3(3)
C26 C20 C22 N2 0.7(4)
C1 N2 C22 C23 106.5(3)
C2 N2 C22 C23 -71.3(3)
C1 N2 C22 C20 -73.7(3)
C2 N2 C22 C20 108.4(3)
C20 C22 C23 C24 -0.7(4)
N2 C22 C23 C24 179.0(3)
C20 C22 C23 C29 175.5(3)
N2 C22 C23 C29 -4.8(4)
C22 C23 C24 C25 0.5(5)
C29 C23 C24 C25 -175.8(3)
C20 C21 C25 C24 -0.4(5)
C23 C24 C25 C21 0.1(5)
C21 C20 C26 C28 -17.8(4)
C22 C20 C26 C28 162.1(3)
C21 C20 C26 C27 107.1(3)
C22 C20 C26 C27 -73.0(4)
C24 C23 C29 C31 83.1(4)
C22 C23 C29 C31 -93.0(4)
C24 C23 C29 C30 -41.8(4)
C22 C23 C29 C30 142.0(3)
C16 Zn1 C32 C33 176.7(3)
C2 Zn1 C32 C33 4.8(3)
C16 Zn1 C32 C35 58.6(3)
C2 Zn1 C32 C35 -113.3(2)
C16 Zn1 C32 C34 -59.3(3)
C2 Zn1 C32 C34 128.8(2)
C39A O2 C36 C37 54.0(8)
C39 O2 C36 C37 34.5(6)
C36A O2 C36 C37 -55.1(10)
Na1 O2 C36 C37 -142.0(4)
O2 C36 C37 C38 -22.6(7)
C36 C37 C38 C39 2.4(8)
C39A O2 C39 C38 -118(2)
C36 O2 C39 C38 -34.3(7)
C36A O2 C39 C38 -1.8(8)
Na1 O2 C39 C38 142.4(4)
C37 C38 C39 O2 18.7(8)
C43A O1 C40 C41 -23.0(9)
C43 O1 C40 C41 -0.3(4)
Na1 O1 C40 C41 -160.9(3)
O1 C40 C41 C42 26.9(5)
O1 C40 C41 C42A 9.1(9)
C40 C41 C42 C43 -39.4(5)
C42A C41 C42 C43 34(2)
C40 O1 C43 C42 -25.0(5)
C43A O1 C43 C42 99(2)
Na1 O1 C43 C42 135.4(4)
C41 C42 C43 O1 40.5(5)
C47 O3 C44 C45 0.7(7)
C47A O3 C44 C45 -16.7(12)
C44A O3 C44 C45 -65(2)
Na1 O3 C44 C45 179.4(3)
O3 C44 C45 C46 27.1(6)
C44 C45 C46 C47 -42.0(6)
C47A O3 C47 C46 58(3)
C44A O3 C47 C46 -8.3(10)
C44 O3 C47 C46 -27.4(6)
Na1 O3 C47 C46 153.9(3)
C45 C46 C47 O3 42.0(6)
C39A O2 C36A C37A -26.4(12)
C36 O2 C36A C37A 54.2(9)
C39 O2 C36A C37A -44.8(9)
Na1 O2 C36A C37A 169.6(6)
O2 C36A C37A C38A 44.3(11)
C36A C37A C38A C39A -50.8(13)
C36 O2 C39A C38A -37.8(11)
C39 O2 C39A C38A 64(2)
C36A O2 C39A C38A -5.9(13)
Na1 O2 C39A C38A 157.3(8)
C37A C38A C39A O2 35.8(14)
C47 O3 C44A C45A -3.4(16)
C47A O3 C44A C45A -18.5(17)
C44 O3 C44A C45A 116(3)
Na1 O3 C44A C45A -162.7(9)
O3 C44A C45A C46A -11(2)
C44A C45A C46A C47A 32(2)
C47 O3 C47A C46A -72(3)
C44A O3 C47A C46A 43(2)
C44 O3 C47A C46A 28(2)
Na1 O3 C47A C46A -167.0(12)
C45A C46A C47A O3 -50(2)
C42 C41 C42A C43A -105(3)
C40 C41 C42A C43A 5.4(17)
C40 O1 C43A C42A 24.3(16)
C43 O1 C43A C42A -40.1(16)
Na1 O1 C43A C42A 169.8(11)
C40 O1 C43A Na1 -145.5(7)
C43 O1 C43A Na1 150.2(18)
C41 C42A C43A O1 -16.7(19)
C41 C42A C43A Na1 -4(3)
O3 Na1 C43A O1 107.4(8)
O2 Na1 C43A O1 22.8(10)
C1 Na1 C43A O1 -128.3(7)
O3 Na1 C43A C42A 90(2)
O2 Na1 C43A C42A 6(3)
O1 Na1 C43A C42A -17.3(19)
C1 Na1 C43A C42A -146(2)
